data_7047252
loop_
_publ_author_name
'Nakaya, Manabu'
'Ohtani, Ryo'
'Shin, Jong Won'
'Nakamura, Masaaki'
'Lindoy, Leonard F.'
'Hayami, Shinya'

_publ_section_title
;
 Abrupt spin transition in a modified-terpyridine cobalt(ii) complex with
 a highly-distorted [CoN<sub>6</sub>] core.
;
_journal_issue 39
_journal_name_full 'Dalton transactions (Cambridge, England : 2003)'
_journal_page_first 13809
_journal_page_last 13814
_journal_paper_doi 10.1039/c8dt02367k
_journal_volume 47
_journal_year 2018
_chemical_formula_moiety 'C52 H36 B2 Cl6 Co F8 N6'
_chemical_formula_sum 'C52 H36 B2 Cl6 Co F8 N6'
_chemical_formula_weight 1190.16
_space_group_crystal_system monoclinic
_space_group_IT_number 14
_space_group_name_Hall '-P 2ybc'
_space_group_name_H-M_alt 'P 1 21/c 1'
_symmetry_space_group_name_Hall '-P 2ybc'
_symmetry_space_group_name_H-M 'P 1 21/c 1'
_atom_sites_solution_hydrogens geom
_atom_sites_solution_primary direct
_atom_sites_solution_secondary difmap
_audit_update_record
;
2018-08-07 deposited with the CCDC.
2018-08-10 downloaded from the CCDC.
;
_cell_angle_alpha 90.0000
_cell_angle_beta 94.0428(13)
_cell_angle_gamma 90.0000
_cell_formula_units_Z 4
_cell_length_a 18.6675(7)
_cell_length_b 13.1102(5)
_cell_length_c 20.7558(9)
_cell_measurement_reflns_used 51330
_cell_measurement_temperature 100
_cell_measurement_theta_max 27.53
_cell_measurement_theta_min 3.04
_cell_volume 5067.0(3)
_computing_cell_refinement 'RAPID AUTO'
_computing_data_collection 'RAPID AUTO (Rigaku, ????)'
_computing_data_reduction 'RAPID AUTO'
_computing_molecular_graphics 'CrystalStructure 4.2.4'
_computing_publication_material 'CrystalStructure 4.2.4 (Rigaku, 2016)'
_computing_structure_refinement 'SHELXL Version 2014/7 (Sheldrick, 2008)'
_computing_structure_solution 'SIR2004 (Burla, et al., 2005)'
_diffrn_ambient_temperature 100
_diffrn_detector_area_resol_mean 10.000
_diffrn_measured_fraction_theta_full 0.998
_diffrn_measured_fraction_theta_max 0.996
_diffrn_measurement_device_type 'Rigaku R-AXIS RAPID'
_diffrn_measurement_method \w
_diffrn_radiation_type 'Mo K\a'
_diffrn_radiation_wavelength 0.71075
_diffrn_reflns_av_R_equivalents 0.0905
_diffrn_reflns_Laue_measured_fraction_full 0.998
_diffrn_reflns_Laue_measured_fraction_max 0.996
_diffrn_reflns_limit_h_max 22
_diffrn_reflns_limit_h_min -24
_diffrn_reflns_limit_k_max 16
_diffrn_reflns_limit_k_min -16
_diffrn_reflns_limit_l_max 26
_diffrn_reflns_limit_l_min -26
_diffrn_reflns_number 68063
_diffrn_reflns_point_group_measured_fraction_full 0.998
_diffrn_reflns_point_group_measured_fraction_max 0.996
_diffrn_reflns_theta_full 25.242
_diffrn_reflns_theta_max 27.482
_diffrn_reflns_theta_min 3.044
_diffrn_standards_number 0
_exptl_absorpt_coefficient_mu 0.729
_exptl_absorpt_correction_T_max 0.943
_exptl_absorpt_correction_T_min 0.772
_exptl_absorpt_correction_type multi-scan
_exptl_absorpt_process_details 'ABSCOR (Rigaku, 1995)'
_exptl_crystal_colour brown
_exptl_crystal_density_diffrn 1.560
_exptl_crystal_density_method 'not measured'
_exptl_crystal_description block
_exptl_crystal_F_000 2404.00
_exptl_crystal_size_max 0.080
_exptl_crystal_size_mid 0.080
_exptl_crystal_size_min 0.080
_refine_diff_density_max 0.74
_refine_diff_density_min -0.62
_refine_ls_extinction_method none
_refine_ls_goodness_of_fit_ref 1.131
_refine_ls_hydrogen_treatment constr
_refine_ls_number_parameters 676
_refine_ls_number_reflns 11570
_refine_ls_number_restraints 0
_refine_ls_R_factor_all 0.1178
_refine_ls_R_factor_gt 0.0967
_refine_ls_shift/su_max 0.001
_refine_ls_structure_factor_coef Fsqd
_refine_ls_weighting_details 'w = 1/[\s^2^(Fo^2^)+28.1775P] where P=(Fo^2^+2Fc^2^)/3'
_refine_ls_weighting_scheme calc
_refine_ls_wR_factor_gt 0.1688
_refine_ls_wR_factor_ref 0.1757
_reflns_Friedel_coverage 0.000
_reflns_number_gt 8383
_reflns_number_total 11570
_reflns_threshold_expression F^2^>2.0\s(F^2^)
_cod_data_source_file c8dt02367k2.cif
_cod_data_source_block Complex2
_cod_depositor_comments 'Adding full bibliography for 7047247--7047252.cif.'
_cod_original_cell_volume 5067.0(4)
_cod_database_code 7047252

loop_
_space_group_symop_id
_space_group_symop_operation_xyz
1 +X,+Y,+Z
2 -X,1/2+Y,1/2-Z
3 -X,-Y,-Z
4 +X,-1/2-Y,-1/2+Z

loop_
_atom_site_label
_atom_site_type_symbol
_atom_site_fract_x
_atom_site_fract_y
_atom_site_fract_z
_atom_site_U_iso_or_equiv
_atom_site_adp_type
_atom_site_occupancy
_atom_site_site_symmetry_order
_atom_site_calc_flag
_atom_site_refinement_flags_posn
_atom_site_refinement_flags_adp
Co1 Co 0.25965(3) 0.22983(5) 0.58203(3) 0.01865(14) Uani 1 1 d . .
Cl1 Cl 0.00951(9) 0.23972(17) 0.31916(8) 0.0643(6) Uani 1 1 d . .
Cl2 Cl 0.06708(9) 0.42978(14) 0.37332(8) 0.0501(4) Uani 1 1 d . .
Cl3 Cl 0.16119(8) 0.27949(12) 0.32198(8) 0.0452(4) Uani 1 1 d . .
Cl4 Cl 0.36318(9) 0.21659(14) 0.35560(9) 0.0533(4) Uani 1 1 d . .
Cl5 Cl 0.48611(10) 0.11392(18) 0.41960(9) 0.0670(6) Uani 1 1 d . .
Cl6 Cl 0.47106(11) 0.12807(16) 0.28000(9) 0.0649(5) Uani 1 1 d . .
F1 F -0.0485(2) 0.0461(4) 0.6748(2) 0.0756(15) Uani 1 1 d . .
F2 F 0.0591(3) -0.0213(3) 0.7036(3) 0.0938(19) Uani 1 1 d . .
F3 F 0.05304(17) 0.1358(2) 0.66249(15) 0.0376(8) Uani 1 1 d . .
F4 F 0.0231(2) -0.0014(3) 0.59888(19) 0.0626(12) Uani 1 1 d . .
F5 F 0.40184(16) 0.4893(3) 0.64429(16) 0.0384(8) Uani 1 1 d . .
F6 F 0.46821(18) 0.6122(3) 0.69698(16) 0.0415(8) Uani 1 1 d . .
F7 F 0.52385(16) 0.4783(2) 0.65122(16) 0.0384(8) Uani 1 1 d . .
F8 F 0.46651(16) 0.5993(3) 0.58732(16) 0.0409(8) Uani 1 1 d . .
N1 N 0.2732(2) 0.1233(3) 0.65420(19) 0.0227(9) Uani 1 1 d . .
N2 N 0.36063(19) 0.2324(3) 0.59644(19) 0.0201(8) Uani 1 1 d . .
N3 N 0.2832(2) 0.3367(3) 0.51373(19) 0.0204(8) Uani 1 1 d . .
N4 N 0.24957(19) 0.1173(3) 0.50975(18) 0.0191(8) Uani 1 1 d . .
N5 N 0.15827(19) 0.2332(3) 0.56173(18) 0.0186(8) Uani 1 1 d . .
N6 N 0.22905(19) 0.3387(3) 0.64876(18) 0.0195(8) Uani 1 1 d . .
C1 C 0.2228(3) 0.0696(4) 0.6817(3) 0.0301(12) Uani 1 1 d . .
H1 H 0.1739 0.0793 0.6671 0.036 Uiso 1 1 calc R U
C2 C 0.2397(3) -0.0002(5) 0.7310(3) 0.0396(14) Uani 1 1 d . .
H2 H 0.2029 -0.0380 0.7496 0.048 Uiso 1 1 calc R U
C3 C 0.3108(3) -0.0135(4) 0.7526(3) 0.0363(13) Uani 1 1 d . .
H3 H 0.3233 -0.0612 0.7860 0.044 Uiso 1 1 calc R U
C4 C 0.3635(3) 0.0421(4) 0.7256(2) 0.0289(11) Uani 1 1 d . .
H4 H 0.4125 0.0348 0.7406 0.035 Uiso 1 1 calc R U
C5 C 0.3433(2) 0.1093(4) 0.6760(2) 0.0208(10) Uani 1 1 d . .
C6 C 0.3939(2) 0.1710(4) 0.6412(2) 0.0202(9) Uani 1 1 d . .
C7 C 0.4691(2) 0.1696(4) 0.6502(2) 0.0231(10) Uani 1 1 d . .
H7 H 0.4924 0.1269 0.6822 0.028 Uiso 1 1 calc R U
C8 C 0.5096(2) 0.2319(4) 0.6115(2) 0.0247(10) Uani 1 1 d . .
C9 C 0.4732(2) 0.2949(4) 0.5660(2) 0.0240(10) Uani 1 1 d . .
H9 H 0.4994 0.3383 0.5395 0.029 Uiso 1 1 calc R U
C10 C 0.3992(2) 0.2938(3) 0.5597(2) 0.0202(10) Uani 1 1 d . .
C11 C 0.3545(2) 0.3556(4) 0.5131(2) 0.0218(10) Uani 1 1 d . .
C12 C 0.3815(3) 0.4252(4) 0.4709(2) 0.0282(11) Uani 1 1 d . .
H12 H 0.4317 0.4380 0.4719 0.034 Uiso 1 1 calc R U
C13 C 0.3348(3) 0.4760(4) 0.4270(2) 0.0295(11) Uani 1 1 d . .
H13 H 0.3525 0.5237 0.3975 0.035 Uiso 1 1 calc R U
C14 C 0.2620(3) 0.4560(4) 0.4270(2) 0.0291(11) Uani 1 1 d . .
H14 H 0.2287 0.4895 0.3973 0.035 Uiso 1 1 calc R U
C15 C 0.2385(3) 0.3859(4) 0.4711(2) 0.0255(11) Uani 1 1 d . .
H15 H 0.1885 0.3723 0.4710 0.031 Uiso 1 1 calc R U
C16 C 0.5897(3) 0.2356(4) 0.6178(2) 0.0256(10) Uani 1 1 d . .
C17 C 0.6268(3) 0.2172(4) 0.6755(2) 0.0261(11) Uani 1 1 d . .
H17 H 0.6016 0.1958 0.7113 0.031 Uiso 1 1 calc R U
C18 C 0.7038(3) 0.2296(4) 0.6832(2) 0.0255(10) Uani 1 1 d . .
C19 C 0.7429(3) 0.2132(4) 0.7420(3) 0.0330(12) Uani 1 1 d . .
H19 H 0.7194 0.1900 0.7783 0.040 Uiso 1 1 calc R U
C20 C 0.8155(3) 0.2306(5) 0.7470(3) 0.0357(13) Uani 1 1 d . .
H20 H 0.8417 0.2198 0.7874 0.043 Uiso 1 1 calc R U
C21 C 0.8524(3) 0.2642(4) 0.6938(3) 0.0318(12) Uani 1 1 d . .
H21 H 0.9028 0.2756 0.6986 0.038 Uiso 1 1 calc R U
C22 C 0.8158(3) 0.2800(4) 0.6359(3) 0.0290(11) Uani 1 1 d . .
H22 H 0.8405 0.3026 0.6001 0.035 Uiso 1 1 calc R U
C23 C 0.7391(3) 0.2624(4) 0.6287(2) 0.0234(10) Uani 1 1 d . .
C24 C 0.7006(3) 0.2758(4) 0.5691(3) 0.0297(11) Uani 1 1 d . .
H24 H 0.7253 0.2938 0.5323 0.036 Uiso 1 1 calc R U
C25 C 0.6277(3) 0.2632(4) 0.5633(2) 0.0286(11) Uani 1 1 d . .
H25 H 0.6023 0.2730 0.5226 0.034 Uiso 1 1 calc R U
C26 C 0.3002(3) 0.0596(4) 0.4855(2) 0.0239(10) Uani 1 1 d . .
H26 H 0.3484 0.0665 0.5031 0.029 Uiso 1 1 calc R U
C27 C 0.2856(3) -0.0098(4) 0.4359(2) 0.0273(11) Uani 1 1 d . .
H27 H 0.3232 -0.0490 0.4196 0.033 Uiso 1 1 calc R U
C28 C 0.2154(3) -0.0209(4) 0.4104(2) 0.0269(11) Uani 1 1 d . .
H28 H 0.2039 -0.0682 0.3766 0.032 Uiso 1 1 calc R U
C29 C 0.1622(3) 0.0385(4) 0.4351(2) 0.0244(10) Uani 1 1 d . .
H29 H 0.1136 0.0322 0.4185 0.029 Uiso 1 1 calc R U
C30 C 0.1807(2) 0.1069(4) 0.4844(2) 0.0190(9) Uani 1 1 d . .
C31 C 0.1290(2) 0.1759(4) 0.5122(2) 0.0190(9) Uani 1 1 d . .
C32 C 0.0578(2) 0.1889(4) 0.4899(2) 0.0222(10) Uani 1 1 d . .
H32 H 0.0372 0.1465 0.4564 0.027 Uiso 1 1 calc R U
C33 C 0.0162(2) 0.2644(4) 0.5166(2) 0.0225(10) Uani 1 1 d . .
C34 C 0.0470(2) 0.3219(4) 0.5678(2) 0.0209(10) Uani 1 1 d . .
H34 H 0.0200 0.3737 0.5870 0.025 Uiso 1 1 calc R U
C35 C 0.1181(2) 0.3028(4) 0.5908(2) 0.0206(10) Uani 1 1 d . .
C36 C 0.1572(2) 0.3568(3) 0.6450(2) 0.0186(9) Uani 1 1 d . .
C37 C 0.1249(3) 0.4192(4) 0.6882(2) 0.0233(10) Uani 1 1 d . .
H37 H 0.0745 0.4304 0.6844 0.028 Uiso 1 1 calc R U
C38 C 0.1677(3) 0.4647(4) 0.7370(3) 0.0300(11) Uani 1 1 d . .
H38 H 0.1469 0.5073 0.7678 0.036 Uiso 1 1 calc R U
C39 C 0.2412(3) 0.4479(4) 0.7409(3) 0.0313(12) Uani 1 1 d . .
H39 H 0.2715 0.4796 0.7737 0.038 Uiso 1 1 calc R U
C40 C 0.2693(3) 0.3842(4) 0.6962(2) 0.0263(11) Uani 1 1 d . .
H40 H 0.3196 0.3721 0.6992 0.032 Uiso 1 1 calc R U
C41 C -0.0584(2) 0.2853(4) 0.4892(2) 0.0224(10) Uani 1 1 d . .
C42 C -0.1026(2) 0.2058(4) 0.4687(2) 0.0227(10) Uani 1 1 d . .
H42 H -0.0855 0.1376 0.4719 0.027 Uiso 1 1 calc R U
C43 C -0.1739(2) 0.2257(4) 0.4427(2) 0.0202(9) Uani 1 1 d . .
C44 C -0.2214(3) 0.1442(4) 0.4253(2) 0.0256(11) Uani 1 1 d . .
H44 H -0.2051 0.0756 0.4289 0.031 Uiso 1 1 calc R U
C45 C -0.2909(3) 0.1649(4) 0.4034(2) 0.0298(12) Uani 1 1 d . .
H45 H -0.3229 0.1102 0.3925 0.036 Uiso 1 1 calc R U
C46 C -0.3154(3) 0.2667(5) 0.3968(2) 0.0301(12) Uani 1 1 d . .
H46 H -0.3638 0.2797 0.3818 0.036 Uiso 1 1 calc R U
C47 C -0.2705(3) 0.3463(4) 0.4116(2) 0.0258(11) Uani 1 1 d . .
H47 H -0.2873 0.4144 0.4060 0.031 Uiso 1 1 calc R U
C48 C -0.1977(2) 0.3274(4) 0.4359(2) 0.0228(10) Uani 1 1 d . .
C49 C -0.1507(3) 0.4079(4) 0.4554(2) 0.0239(10) Uani 1 1 d . .
H49 H -0.1660 0.4766 0.4498 0.029 Uiso 1 1 calc R U
C50 C -0.0830(3) 0.3871(4) 0.4824(2) 0.0250(10) Uani 1 1 d . .
H50 H -0.0524 0.4416 0.4967 0.030 Uiso 1 1 calc R U
C51 C 0.0749(3) 0.3345(5) 0.3136(3) 0.0363(13) Uani 1 1 d . .
H51 H 0.0682 0.3671 0.2701 0.044 Uiso 1 1 calc R U
C52 C 0.4554(3) 0.1889(5) 0.3526(3) 0.0430(15) Uani 1 1 d . .
H52 H 0.4826 0.2547 0.3545 0.052 Uiso 1 1 calc R U
B1 B 0.0210(3) 0.0396(5) 0.6595(3) 0.0324(14) Uani 1 1 d . .
B2 B 0.4651(3) 0.5428(5) 0.6448(3) 0.0279(12) Uani 1 1 d . .

loop_
_atom_site_aniso_label
_atom_site_aniso_U_11
_atom_site_aniso_U_22
_atom_site_aniso_U_33
_atom_site_aniso_U_23
_atom_site_aniso_U_13
_atom_site_aniso_U_12
Co1 0.0213(3) 0.0168(3) 0.0176(3) -0.0006(3) -0.0006(2) 0.0018(3)
Cl1 0.0560(10) 0.0882(15) 0.0454(9) 0.0228(9) -0.0196(8) -0.0394(10)
Cl2 0.0479(9) 0.0547(11) 0.0473(9) -0.0062(8) 0.0008(7) 0.0180(7)
Cl3 0.0458(8) 0.0380(9) 0.0510(9) -0.0114(7) -0.0019(7) 0.0027(6)
Cl4 0.0536(10) 0.0469(10) 0.0600(11) -0.0090(8) 0.0076(8) -0.0012(7)
Cl5 0.0629(11) 0.0898(16) 0.0468(10) 0.0109(10) -0.0061(8) -0.0046(10)
Cl6 0.0888(14) 0.0605(12) 0.0455(10) -0.0118(9) 0.0053(9) 0.0269(10)
F1 0.047(2) 0.083(3) 0.100(4) -0.042(3) 0.035(2) -0.032(2)
F2 0.103(4) 0.050(3) 0.118(4) 0.038(3) -0.062(3) -0.034(3)
F3 0.0430(18) 0.0334(19) 0.0360(18) 0.0028(15) -0.0012(14) -0.0158(14)
F4 0.076(3) 0.060(3) 0.053(2) -0.028(2) 0.019(2) -0.014(2)
F5 0.0312(17) 0.0336(19) 0.050(2) -0.0001(16) 0.0019(14) -0.0088(13)
F6 0.053(2) 0.0324(19) 0.0386(19) -0.0118(15) -0.0034(15) 0.0020(15)
F7 0.0305(16) 0.0330(19) 0.051(2) -0.0034(16) -0.0046(14) 0.0026(13)
F8 0.0313(17) 0.055(2) 0.0371(19) 0.0083(16) 0.0052(14) 0.0026(15)
N1 0.0197(19) 0.024(2) 0.024(2) -0.0055(17) 0.0003(16) -0.0011(16)
N2 0.0173(18) 0.020(2) 0.023(2) -0.0017(17) 0.0008(15) 0.0002(15)
N3 0.023(2) 0.017(2) 0.021(2) -0.0040(16) 0.0018(16) -0.0031(15)
N4 0.0208(19) 0.013(2) 0.023(2) 0.0040(16) -0.0008(15) -0.0005(14)
N5 0.0195(18) 0.0182(19) 0.0180(19) 0.0006(16) -0.0003(15) 0.0002(15)
N6 0.0191(19) 0.021(2) 0.0180(19) 0.0043(16) -0.0005(15) -0.0002(15)
C1 0.028(3) 0.028(3) 0.035(3) -0.011(2) 0.008(2) -0.006(2)
C2 0.051(4) 0.032(3) 0.037(3) -0.008(3) 0.018(3) -0.018(3)
C3 0.058(4) 0.028(3) 0.022(3) 0.001(2) 0.000(2) -0.005(3)
C4 0.038(3) 0.023(3) 0.026(3) -0.002(2) -0.003(2) 0.000(2)
C5 0.022(2) 0.021(3) 0.018(2) -0.0027(19) -0.0011(18) 0.0021(18)
C6 0.024(2) 0.015(2) 0.021(2) -0.0039(19) -0.0006(18) 0.0014(18)
C7 0.023(2) 0.017(2) 0.029(3) -0.005(2) -0.0035(19) 0.0047(18)
C8 0.023(2) 0.022(2) 0.029(3) -0.006(2) 0.0020(19) -0.0007(19)
C9 0.025(2) 0.014(2) 0.034(3) -0.005(2) 0.007(2) -0.0021(17)
C10 0.025(2) 0.012(2) 0.023(2) -0.0034(18) 0.0042(19) -0.0023(17)
C11 0.024(2) 0.020(2) 0.022(2) -0.0043(19) 0.0016(19) 0.0003(18)
C12 0.025(2) 0.030(3) 0.031(3) -0.002(2) 0.006(2) -0.006(2)
C13 0.041(3) 0.021(3) 0.026(3) 0.007(2) 0.002(2) -0.003(2)
C14 0.037(3) 0.023(3) 0.027(3) 0.002(2) -0.003(2) 0.001(2)
C15 0.024(2) 0.025(3) 0.027(3) -0.001(2) 0.000(2) -0.0002(19)
C16 0.028(2) 0.016(2) 0.032(3) -0.004(2) 0.003(2) 0.0008(19)
C17 0.030(3) 0.024(3) 0.025(2) -0.002(2) 0.008(2) 0.004(2)
C18 0.030(3) 0.021(2) 0.026(3) -0.004(2) 0.006(2) 0.003(2)
C19 0.033(3) 0.041(4) 0.026(3) 0.001(2) 0.001(2) 0.006(2)
C20 0.032(3) 0.039(3) 0.035(3) -0.003(3) -0.005(2) 0.005(2)
C21 0.022(2) 0.030(3) 0.042(3) -0.005(3) -0.007(2) -0.001(2)
C22 0.029(3) 0.022(3) 0.035(3) -0.004(2) -0.001(2) 0.002(2)
C23 0.032(3) 0.016(2) 0.021(2) -0.0028(19) -0.0046(19) 0.0031(19)
C24 0.030(3) 0.031(3) 0.029(3) 0.002(2) 0.006(2) -0.003(2)
C25 0.029(3) 0.034(3) 0.023(3) 0.002(2) -0.001(2) 0.001(2)
C26 0.023(2) 0.020(3) 0.028(3) 0.002(2) 0.0003(19) 0.0026(19)
C27 0.033(3) 0.020(3) 0.029(3) -0.001(2) 0.005(2) 0.007(2)
C28 0.038(3) 0.019(3) 0.023(3) -0.003(2) -0.002(2) 0.004(2)
C29 0.026(2) 0.021(3) 0.025(3) -0.003(2) -0.0044(19) 0.0028(19)
C30 0.020(2) 0.016(2) 0.021(2) 0.0032(18) -0.0006(18) -0.0010(17)
C31 0.022(2) 0.018(2) 0.017(2) 0.0019(18) -0.0004(18) -0.0029(17)
C32 0.024(2) 0.020(2) 0.023(2) 0.002(2) -0.0001(19) -0.0027(18)
C33 0.019(2) 0.023(3) 0.026(2) 0.004(2) 0.0026(18) -0.0011(18)
C34 0.023(2) 0.016(2) 0.024(2) 0.0008(19) 0.0024(18) 0.0033(17)
C35 0.019(2) 0.021(2) 0.022(2) 0.0025(19) 0.0044(18) 0.0005(17)
C36 0.021(2) 0.014(2) 0.021(2) 0.0012(18) 0.0031(18) -0.0004(17)
C37 0.026(2) 0.022(3) 0.021(2) 0.000(2) 0.0004(19) 0.0043(19)
C38 0.039(3) 0.026(3) 0.025(3) -0.005(2) 0.002(2) 0.003(2)
C39 0.034(3) 0.032(3) 0.028(3) -0.005(2) -0.003(2) -0.008(2)
C40 0.024(2) 0.030(3) 0.024(3) 0.003(2) -0.0017(19) -0.005(2)
C41 0.020(2) 0.024(3) 0.023(2) -0.001(2) 0.0030(18) 0.0012(18)
C42 0.022(2) 0.023(3) 0.024(2) -0.001(2) 0.0027(19) 0.0041(18)
C43 0.025(2) 0.022(2) 0.015(2) 0.0002(19) 0.0030(17) 0.0001(19)
C44 0.026(2) 0.023(3) 0.027(3) -0.002(2) -0.001(2) -0.0018(19)
C45 0.026(3) 0.040(3) 0.023(3) -0.002(2) -0.004(2) -0.006(2)
C46 0.023(2) 0.046(3) 0.021(2) 0.003(2) -0.0026(19) 0.001(2)
C47 0.025(3) 0.033(3) 0.019(2) 0.006(2) 0.0010(19) 0.006(2)
C48 0.024(2) 0.030(3) 0.015(2) 0.002(2) 0.0050(18) 0.0028(19)
C49 0.029(3) 0.018(2) 0.025(3) 0.002(2) 0.004(2) 0.0033(18)
C50 0.024(2) 0.019(3) 0.031(3) -0.001(2) 0.002(2) 0.0006(19)
C51 0.038(3) 0.042(4) 0.028(3) 0.007(3) -0.003(2) -0.004(3)
C52 0.050(4) 0.036(4) 0.043(4) -0.003(3) 0.006(3) -0.010(3)
B1 0.031(3) 0.036(4) 0.030(3) 0.001(3) -0.003(3) -0.011(3)
B2 0.024(3) 0.028(3) 0.031(3) -0.001(3) -0.003(2) -0.001(2)

loop_
_atom_type_symbol
_atom_type_description
_atom_type_scat_dispersion_real
_atom_type_scat_dispersion_imag
_atom_type_scat_source
C C 0.0033 0.0016
;
International Tables for Crystallography
(Vol. C, Tables 4.2.6.8 and 6.1.1.4)
;
H H 0.0000 0.0000
;
International Tables for Crystallography
(Vol. C, Table 6.1.1.4)
;
N N 0.0061 0.0033
;
International Tables for Crystallography
(Vol. C, Tables 4.2.6.8 and 6.1.1.4)
;
Co Co 0.3494 0.9721
;
International Tables for Crystallography
(Vol. C, Tables 4.2.6.8 and 6.1.1.4)
;
B B 0.0013 0.0007
;
International Tables for Crystallography
(Vol. C, Tables 4.2.6.8 and 6.1.1.4)
;
F F 0.0171 0.0103
;
International Tables for Crystallography
(Vol. C, Tables 4.2.6.8 and 6.1.1.4)
;
Cl Cl 0.1484 0.1585
;
International Tables for Crystallography
(Vol. C, Tables 4.2.6.8 and 6.1.1.4)
;

loop_
_geom_angle_atom_site_label_1
_geom_angle_atom_site_label_2
_geom_angle_atom_site_label_3
_geom_angle
N2 Co1 N5 175.69(17)
N2 Co1 N1 79.99(16)
N5 Co1 N1 104.23(16)
N2 Co1 N3 80.68(16)
N5 Co1 N3 95.08(16)
N1 Co1 N3 160.66(15)
N2 Co1 N6 101.47(16)
N5 Co1 N6 79.53(15)
N1 Co1 N6 90.38(15)
N3 Co1 N6 94.18(15)
N2 Co1 N4 99.41(16)
N5 Co1 N4 79.70(15)
N1 Co1 N4 92.48(15)
N3 Co1 N4 89.93(15)
N6 Co1 N4 159.10(14)
C1 N1 C5 118.4(4)
C1 N1 Co1 128.1(4)
C5 N1 Co1 113.5(3)
C6 N2 C10 120.5(4)
C6 N2 Co1 120.3(3)
C10 N2 Co1 119.1(3)
C15 N3 C11 118.2(4)
C15 N3 Co1 129.0(3)
C11 N3 Co1 112.8(3)
C26 N4 C30 118.1(4)
C26 N4 Co1 129.4(3)
C30 N4 Co1 112.4(3)
C35 N5 C31 120.4(4)
C35 N5 Co1 119.3(3)
C31 N5 Co1 119.6(3)
C40 N6 C36 117.8(4)
C40 N6 Co1 128.7(3)
C36 N6 Co1 113.2(3)
N1 C1 C2 122.1(5)
N1 C1 H1 118.9
C2 C1 H1 118.9
C3 C2 C1 118.9(5)
C3 C2 H2 120.6
C1 C2 H2 120.6
C4 C3 C2 120.0(5)
C4 C3 H3 120.0
C2 C3 H3 120.0
C3 C4 C5 118.3(5)
C3 C4 H4 120.8
C5 C4 H4 120.8
N1 C5 C4 122.3(5)
N1 C5 C6 113.4(4)
C4 C5 C6 124.3(4)
N2 C6 C7 120.5(4)
N2 C6 C5 112.7(4)
C7 C6 C5 126.8(4)
C8 C7 C6 119.4(4)
C8 C7 H7 120.3
C6 C7 H7 120.3
C9 C8 C7 118.5(4)
C9 C8 C16 118.4(5)
C7 C8 C16 123.1(5)
C10 C9 C8 119.6(4)
C10 C9 H9 120.2
C8 C9 H9 120.2
N2 C10 C9 121.5(4)
N2 C10 C11 113.5(4)
C9 C10 C11 125.0(4)
N3 C11 C12 121.8(4)
N3 C11 C10 113.9(4)
C12 C11 C10 124.3(4)
C11 C12 C13 119.6(5)
C11 C12 H12 120.2
C13 C12 H12 120.2
C14 C13 C12 118.7(5)
C14 C13 H13 120.6
C12 C13 H13 120.6
C13 C14 C15 118.7(5)
C13 C14 H14 120.6
C15 C14 H14 120.6
N3 C15 C14 123.0(5)
N3 C15 H15 118.5
C14 C15 H15 118.5
C17 C16 C25 119.5(4)
C17 C16 C8 120.9(4)
C25 C16 C8 119.5(4)
C16 C17 C18 121.2(4)
C16 C17 H17 119.4
C18 C17 H17 119.4
C19 C18 C23 120.1(5)
C19 C18 C17 122.3(5)
C23 C18 C17 117.5(4)
C20 C19 C18 119.7(5)
C20 C19 H19 120.2
C18 C19 H19 120.2
C19 C20 C21 121.7(5)
C19 C20 H20 119.2
C21 C20 H20 119.2
C22 C21 C20 119.9(5)
C22 C21 H21 120.1
C20 C21 H21 120.1
C21 C22 C23 120.0(5)
C21 C22 H22 120.0
C23 C22 H22 120.0
C24 C23 C18 120.4(4)
C24 C23 C22 121.0(5)
C18 C23 C22 118.6(4)
C25 C24 C23 120.7(5)
C25 C24 H24 119.7
C23 C24 H24 119.7
C24 C25 C16 120.7(5)
C24 C25 H25 119.7
C16 C25 H25 119.7
N4 C26 C27 122.9(4)
N4 C26 H26 118.5
C27 C26 H26 118.5
C28 C27 C26 118.9(5)
C28 C27 H27 120.5
C26 C27 H27 120.5
C27 C28 C29 118.8(5)
C27 C28 H28 120.6
C29 C28 H28 120.6
C30 C29 C28 119.1(4)
C30 C29 H29 120.4
C28 C29 H29 120.4
N4 C30 C29 122.1(4)
N4 C30 C31 114.5(4)
C29 C30 C31 123.4(4)
N5 C31 C32 120.6(4)
N5 C31 C30 113.4(4)
C32 C31 C30 125.9(4)
C31 C32 C33 120.1(4)
C31 C32 H32 119.9
C33 C32 H32 119.9
C34 C33 C32 118.4(4)
C34 C33 C41 121.0(4)
C32 C33 C41 120.6(4)
C33 C34 C35 119.6(4)
C33 C34 H34 120.2
C35 C34 H34 120.2
N5 C35 C34 120.7(4)
N5 C35 C36 113.8(4)
C34 C35 C36 125.4(4)
N6 C36 C37 122.6(4)
N6 C36 C35 113.1(4)
C37 C36 C35 124.2(4)
C38 C37 C36 118.4(4)
C38 C37 H37 120.8
C36 C37 H37 120.8
C37 C38 C39 119.5(5)
C37 C38 H38 120.3
C39 C38 H38 120.3
C40 C39 C38 118.7(5)
C40 C39 H39 120.6
C38 C39 H39 120.6
N6 C40 C39 122.9(5)
N6 C40 H40 118.5
C39 C40 H40 118.5
C42 C41 C50 120.0(4)
C42 C41 C33 120.1(4)
C50 C41 C33 119.9(4)
C41 C42 C43 120.1(4)
C41 C42 H42 119.9
C43 C42 H42 119.9
C48 C43 C44 120.0(4)
C48 C43 C42 119.4(4)
C44 C43 C42 120.6(5)
C45 C44 C43 119.7(5)
C45 C44 H44 120.1
C43 C44 H44 120.1
C44 C45 C46 120.7(5)
C44 C45 H45 119.7
C46 C45 H45 119.7
C47 C46 C45 120.8(5)
C47 C46 H46 119.6
C45 C46 H46 119.6
C46 C47 C48 120.0(5)
C46 C47 H47 120.0
C48 C47 H47 120.0
C43 C48 C49 119.5(4)
C43 C48 C47 118.8(5)
C49 C48 C47 121.7(5)
C50 C49 C48 120.3(5)
C50 C49 H49 119.9
C48 C49 H49 119.9
C49 C50 C41 120.7(5)
C49 C50 H50 119.7
C41 C50 H50 119.7
Cl1 C51 Cl3 109.9(3)
Cl1 C51 Cl2 111.2(3)
Cl3 C51 Cl2 109.9(3)
Cl1 C51 H51 108.6
Cl3 C51 H51 108.6
Cl2 C51 H51 108.6
Cl6 C52 Cl5 111.1(4)
Cl6 C52 Cl4 110.3(3)
Cl5 C52 Cl4 110.5(3)
Cl6 C52 H52 108.3
Cl5 C52 H52 108.3
Cl4 C52 H52 108.3
F1 B1 F4 109.3(5)
F1 B1 F2 109.7(6)
F4 B1 F2 109.6(6)
F1 B1 F3 110.2(5)
F4 B1 F3 110.8(5)
F2 B1 F3 107.1(5)
F5 B2 F7 111.3(5)
F5 B2 F8 109.2(4)
F7 B2 F8 109.9(5)
F5 B2 F6 108.9(5)
F7 B2 F6 109.3(4)
F8 B2 F6 108.0(5)

loop_
_geom_bond_atom_site_label_1
_geom_bond_atom_site_label_2
_geom_bond_distance
Co1 N2 1.888(4)
Co1 N5 1.910(4)
Co1 N1 2.051(4)
Co1 N3 2.062(4)
Co1 N6 2.096(4)
Co1 N4 2.103(4)
Cl1 C51 1.752(6)
Cl2 C51 1.773(6)
Cl3 C51 1.762(6)
Cl4 C52 1.765(6)
Cl5 C52 1.765(7)
Cl6 C52 1.747(6)
F1 B1 1.359(7)
F2 B1 1.375(8)
F3 B1 1.395(7)
F4 B1 1.370(7)
F5 B2 1.374(6)
F6 B2 1.412(7)
F7 B2 1.384(6)
F8 B2 1.406(7)
N1 C1 1.333(6)
N1 C5 1.367(6)
N2 C6 1.347(6)
N2 C10 1.351(6)
N3 C15 1.339(6)
N3 C11 1.356(6)
N4 C26 1.336(6)
N4 C30 1.361(6)
N5 C35 1.350(6)
N5 C31 1.357(6)
N6 C40 1.336(6)
N6 C36 1.358(6)
C1 C2 1.394(8)
C1 H1 0.9500
C2 C3 1.382(8)
C2 H2 0.9500
C3 C4 1.375(8)
C3 H3 0.9500
C4 C5 1.387(7)
C4 H4 0.9500
C5 C6 1.470(6)
C6 C7 1.404(6)
C7 C8 1.402(7)
C7 H7 0.9500
C8 C9 1.395(7)
C8 C16 1.493(6)
C9 C10 1.379(6)
C9 H9 0.9500
C10 C11 1.473(7)
C11 C12 1.385(7)
C12 C13 1.386(7)
C12 H12 0.9500
C13 C14 1.385(7)
C13 H13 0.9500
C14 C15 1.390(7)
C14 H14 0.9500
C15 H15 0.9500
C16 C17 1.364(7)
C16 C25 1.423(7)
C17 C18 1.444(7)
C17 H17 0.9500
C18 C19 1.393(7)
C18 C23 1.416(7)
C19 C20 1.372(7)
C19 H19 0.9500
C20 C21 1.413(8)
C20 H20 0.9500
C21 C22 1.355(7)
C21 H21 0.9500
C22 C23 1.447(7)
C22 H22 0.9500
C23 C24 1.397(7)
C24 C25 1.366(7)
C24 H24 0.9500
C25 H25 0.9500
C26 C27 1.387(7)
C26 H26 0.9500
C27 C28 1.387(7)
C27 H27 0.9500
C28 C29 1.389(7)
C28 H28 0.9500
C29 C30 1.386(7)
C29 H29 0.9500
C30 C31 1.470(6)
C31 C32 1.388(6)
C32 C33 1.395(7)
C32 H32 0.9500
C33 C34 1.394(7)
C33 C41 1.493(6)
C34 C35 1.401(6)
C34 H34 0.9500
C35 C36 1.478(6)
C36 C37 1.384(6)
C37 C38 1.381(7)
C37 H37 0.9500
C38 C39 1.386(7)
C38 H38 0.9500
C39 C40 1.380(7)
C39 H39 0.9500
C40 H40 0.9500
C41 C42 1.378(7)
C41 C50 1.415(7)
C42 C43 1.424(6)
C42 H42 0.9500
C43 C48 1.410(7)
C43 C44 1.418(7)
C44 C45 1.372(7)
C44 H44 0.9500
C45 C46 1.415(8)
C45 H45 0.9500
C46 C47 1.360(7)
C46 H46 0.9500
C47 C48 1.438(6)
C47 H47 0.9500
C48 C49 1.413(7)
C49 C50 1.373(7)
C49 H49 0.9500
C50 H50 0.9500
C51 H51 1.0000
C52 H52 1.0000

loop_
_geom_torsion_atom_site_label_1
_geom_torsion_atom_site_label_2
_geom_torsion_atom_site_label_3
_geom_torsion_atom_site_label_4
_geom_torsion
N1 Co1 N2 C6 0.6(4)
N3 Co1 N2 C6 -178.6(4)
N6 Co1 N2 C6 88.9(4)
N4 Co1 N2 C6 -90.3(4)
N1 Co1 N2 C10 178.2(4)
N3 Co1 N2 C10 -1.0(3)
N6 Co1 N2 C10 -93.4(4)
N4 Co1 N2 C10 87.3(4)
C5 N1 C1 C2 -0.6(7)
Co1 N1 C1 C2 -179.4(4)
N1 C1 C2 C3 0.6(8)
C1 C2 C3 C4 0.4(8)
C2 C3 C4 C5 -1.3(8)
C1 N1 C5 C4 -0.4(7)
Co1 N1 C5 C4 178.6(4)
C1 N1 C5 C6 178.8(4)
Co1 N1 C5 C6 -2.2(5)
C3 C4 C5 N1 1.4(8)
C3 C4 C5 C6 -177.8(5)
C10 N2 C6 C7 -0.2(7)
Co1 N2 C6 C7 177.4(3)
C10 N2 C6 C5 -179.5(4)
Co1 N2 C6 C5 -1.9(5)
N1 C5 C6 N2 2.6(6)
C4 C5 C6 N2 -178.1(5)
N1 C5 C6 C7 -176.6(4)
C4 C5 C6 C7 2.6(8)
N2 C6 C7 C8 -0.8(7)
C5 C6 C7 C8 178.4(5)
C6 C7 C8 C9 1.2(7)
C6 C7 C8 C16 179.8(4)
C7 C8 C9 C10 -0.6(7)
C16 C8 C9 C10 -179.3(4)
C6 N2 C10 C9 0.8(7)
Co1 N2 C10 C9 -176.8(3)
C6 N2 C10 C11 179.9(4)
Co1 N2 C10 C11 2.3(5)
C8 C9 C10 N2 -0.4(7)
C8 C9 C10 C11 -179.3(4)
C15 N3 C11 C12 1.3(7)
Co1 N3 C11 C12 -179.8(4)
C15 N3 C11 C10 -177.1(4)
Co1 N3 C11 C10 1.7(5)
N2 C10 C11 N3 -2.6(6)
C9 C10 C11 N3 176.4(4)
N2 C10 C11 C12 179.1(5)
C9 C10 C11 C12 -2.0(8)
N3 C11 C12 C13 -1.2(8)
C10 C11 C12 C13 177.1(5)
C11 C12 C13 C14 0.4(8)
C12 C13 C14 C15 0.2(8)
C11 N3 C15 C14 -0.7(7)
Co1 N3 C15 C14 -179.4(4)
C13 C14 C15 N3 0.0(8)
C9 C8 C16 C17 149.4(5)
C7 C8 C16 C17 -29.2(7)
C9 C8 C16 C25 -27.9(7)
C7 C8 C16 C25 153.5(5)
C25 C16 C17 C18 2.8(8)
C8 C16 C17 C18 -174.4(5)
C16 C17 C18 C19 178.8(5)
C16 C17 C18 C23 0.5(7)
C23 C18 C19 C20 1.2(8)
C17 C18 C19 C20 -177.1(5)
C18 C19 C20 C21 -0.6(9)
C19 C20 C21 C22 0.1(9)
C20 C21 C22 C23 0.0(8)
C19 C18 C23 C24 177.9(5)
C17 C18 C23 C24 -3.8(7)
C19 C18 C23 C22 -1.1(7)
C17 C18 C23 C22 177.2(5)
C21 C22 C23 C24 -178.4(5)
C21 C22 C23 C18 0.6(7)
C18 C23 C24 C25 3.8(8)
C22 C23 C24 C25 -177.2(5)
C23 C24 C25 C16 -0.4(8)
C17 C16 C25 C24 -2.9(8)
C8 C16 C25 C24 174.4(5)
C30 N4 C26 C27 0.1(7)
Co1 N4 C26 C27 -177.7(4)
N4 C26 C27 C28 -0.6(8)
C26 C27 C28 C29 0.5(8)
C27 C28 C29 C30 0.1(8)
C26 N4 C30 C29 0.5(7)
Co1 N4 C30 C29 178.7(4)
C26 N4 C30 C31 -177.8(4)
Co1 N4 C30 C31 0.3(5)
C28 C29 C30 N4 -0.6(7)
C28 C29 C30 C31 177.6(4)
C35 N5 C31 C32 1.0(7)
Co1 N5 C31 C32 -169.7(3)
C35 N5 C31 C30 177.6(4)
Co1 N5 C31 C30 6.9(5)
N4 C30 C31 N5 -4.4(6)
C29 C30 C31 N5 177.3(4)
N4 C30 C31 C32 172.1(4)
C29 C30 C31 C32 -6.3(8)
N5 C31 C32 C33 2.7(7)
C30 C31 C32 C33 -173.5(4)
C31 C32 C33 C34 -3.1(7)
C31 C32 C33 C41 174.5(4)
C32 C33 C34 C35 0.1(7)
C41 C33 C34 C35 -177.6(4)
C31 N5 C35 C34 -4.1(7)
Co1 N5 C35 C34 166.6(3)
C31 N5 C35 C36 178.4(4)
Co1 N5 C35 C36 -10.8(5)
C33 C34 C35 N5 3.6(7)
C33 C34 C35 C36 -179.3(4)
C40 N6 C36 C37 -0.5(7)
Co1 N6 C36 C37 174.2(4)
C40 N6 C36 C35 180.0(4)
Co1 N6 C36 C35 -5.3(5)
N5 C35 C36 N6 10.2(6)
C34 C35 C36 N6 -167.2(4)
N5 C35 C36 C37 -169.3(4)
C34 C35 C36 C37 13.4(7)
N6 C36 C37 C38 0.1(7)
C35 C36 C37 C38 179.6(5)
C36 C37 C38 C39 0.7(8)
C37 C38 C39 C40 -1.2(8)
C36 N6 C40 C39 0.1(7)
Co1 N6 C40 C39 -173.7(4)
C38 C39 C40 N6 0.7(8)
C34 C33 C41 C42 -143.0(5)
C32 C33 C41 C42 39.4(7)
C34 C33 C41 C50 38.9(7)
C32 C33 C41 C50 -138.7(5)
C50 C41 C42 C43 -2.1(7)
C33 C41 C42 C43 179.8(4)
C41 C42 C43 C48 2.5(7)
C41 C42 C43 C44 -175.9(4)
C48 C43 C44 C45 -1.5(7)
C42 C43 C44 C45 176.8(4)
C43 C44 C45 C46 1.1(7)
C44 C45 C46 C47 0.4(8)
C45 C46 C47 C48 -1.5(7)
C44 C43 C48 C49 177.9(4)
C42 C43 C48 C49 -0.5(7)
C44 C43 C48 C47 0.4(7)
C42 C43 C48 C47 -177.9(4)
C46 C47 C48 C43 1.1(7)
C46 C47 C48 C49 -176.3(5)
C43 C48 C49 C50 -1.8(7)
C47 C48 C49 C50 175.6(4)
C48 C49 C50 C41 2.1(7)
C42 C41 C50 C49 -0.2(7)
C33 C41 C50 C49 177.9(4)
